data_7123750
loop_
_publ_author_name
'Deegan, Meaghan M.'
'Peters, Jonas C.'

_publ_section_title
;
 O-Functionalization of a Cobalt Carbonyl Generates a Terminal Cobalt
 Carbyne
;
_journal_name_full 'Chemical Communications'
_journal_paper_doi 10.1039/C9CC04032C
_journal_year 2019
_chemical_formula_moiety 'C30.96 H41 Br Co O0.96 P3, 1.5(C7 H8)'
_chemical_formula_sum 'C41.47 H53 Br Co O0.96 P3'
_chemical_formula_weight 798.61
_chemical_name_systematic P2PCoBrCO
_space_group_crystal_system monoclinic
_space_group_IT_number 14
_space_group_name_Hall '-P 2ybc'
_space_group_name_H-M_alt 'P 1 21/c 1'
_symmetry_space_group_name_Hall '-P 2ybc'
_symmetry_space_group_name_H-M 'P 1 21/c 1'
_atom_sites_solution_hydrogens geom
_atom_sites_solution_primary dual
_audit_creation_date 2018-10-29
_audit_creation_method
;
Olex2 1.2
(compiled 2018.05.29 svn.r3508 for OlexSys, GUI svn.r5506)
;
_audit_update_record
;
2019-05-24 deposited with the CCDC.    2019-07-01 downloaded from the CCDC.
;
_cell_angle_alpha 90
_cell_angle_beta 101.797(3)
_cell_angle_gamma 90
_cell_formula_units_Z 4
_cell_length_a 10.9453(6)
_cell_length_b 14.9644(8)
_cell_length_c 23.9133(15)
_cell_measurement_reflns_used 9683
_cell_measurement_temperature 100(2)
_cell_measurement_theta_max 27.47
_cell_measurement_theta_min 2.36
_cell_volume 3834.0(4)
_computing_cell_refinement 'SAINT v8.37A (Bruker, 2015)'
_computing_data_reduction 'SAINT v8.37A (Bruker, 2015)'
_computing_molecular_graphics 'Olex2 (Dolomanov et al., 2009)'
_computing_publication_material 'Olex2 (Dolomanov et al., 2009)'
_computing_structure_refinement 'XL (Sheldrick, 2008)'
_computing_structure_solution 'XT (Sheldrick, 2015)'
_diffrn_ambient_temperature 100.0
_diffrn_measured_fraction_theta_full 0.999
_diffrn_measured_fraction_theta_max 0.995
_diffrn_measurement_device_type 'Bruker APEX-II CCD'
_diffrn_measurement_method '\f and \w scans'
_diffrn_radiation_type MoK\a
_diffrn_radiation_wavelength 0.71073
_diffrn_reflns_av_R_equivalents 0.0677
_diffrn_reflns_av_unetI/netI 0.0287
_diffrn_reflns_Laue_measured_fraction_full 0.999
_diffrn_reflns_Laue_measured_fraction_max 0.995
_diffrn_reflns_limit_h_max 14
_diffrn_reflns_limit_h_min -14
_diffrn_reflns_limit_k_max 19
_diffrn_reflns_limit_k_min -19
_diffrn_reflns_limit_l_max 30
_diffrn_reflns_limit_l_min -30
_diffrn_reflns_number 85776
_diffrn_reflns_point_group_measured_fraction_full 0.999
_diffrn_reflns_point_group_measured_fraction_max 0.995
_diffrn_reflns_theta_full 25.242
_diffrn_reflns_theta_max 27.137
_diffrn_reflns_theta_min 2.209
_diffrn_standards_number 0
_exptl_absorpt_coefficient_mu 1.646
_exptl_absorpt_correction_T_max 0.7456
_exptl_absorpt_correction_T_min 0.6880
_exptl_absorpt_correction_type multi-scan
_exptl_absorpt_process_details
'SADABS-2016/2 (Bruker,2016/2) was used for absorption correction. wR2(int) was 0.0578 before and 0.0526 after correction. The Ratio of minimum to maximum transmission is 0.9227. The \l/2 correction factor is Not present.'
_exptl_crystal_colour orange
_exptl_crystal_colour_primary orange
_exptl_crystal_density_diffrn 1.384
_exptl_crystal_description Block
_exptl_crystal_F_000 1666
_exptl_crystal_size_max 0.141
_exptl_crystal_size_mid 0.106
_exptl_crystal_size_min 0.092
_refine_diff_density_max 0.886
_refine_diff_density_min -0.349
_refine_diff_density_rms 0.067
_refine_ls_extinction_method none
_refine_ls_goodness_of_fit_ref 1.069
_refine_ls_hydrogen_treatment constr
_refine_ls_matrix_type full
_refine_ls_number_parameters 480
_refine_ls_number_reflns 8438
_refine_ls_number_restraints 0
_refine_ls_restrained_S_all 1.069
_refine_ls_R_factor_all 0.0400
_refine_ls_R_factor_gt 0.0313
_refine_ls_shift/su_max 0.001
_refine_ls_shift/su_mean 0.000
_refine_ls_structure_factor_coef Fsqd
_refine_ls_weighting_details 'w=1/[\s^2^(Fo^2^)+(0.0370P)^2^+2.4876P] where P=(Fo^2^+2Fc^2^)/3'
_refine_ls_weighting_scheme calc
_refine_ls_wR_factor_gt 0.0745
_refine_ls_wR_factor_ref 0.0771
_reflns_Friedel_coverage 0.000
_reflns_number_gt 7232
_reflns_number_total 8438
_reflns_threshold_expression 'I > 2\s(I)'
_cod_data_source_file c9cc04032c2.cif
_cod_data_source_block mkt
_cod_database_code 7123750
_shelx_shelxl_version_number 2014/7
_shelx_space_group_comment
;
The symmetry employed for this shelxl refinement is uniquely defined
by the following loop, which should always be used as a source of
symmetry information in preference to the above space-group names.
They are only intended as comments.
;
_olex2_refinement_description
;
1. Fixed Uiso
 At 1.2 times of:
  All C(H) groups
 At 1.5 times of:
  All C(H,H,H) groups
2. Others
 Sof(Br1B)=1-FVAR(1)
 Sof(Br1A)=Sof(O1)=Sof(C1)=FVAR(1)
 Fixed Sof: C40A(0.5) C42A(0.5) H42A(0.5) C44A(0.5) H44A(0.5) C43A(0.5)
 H43A(0.5) C39A(0.5) H39A(0.5) H39B(0.5) H39C(0.5) C41A(0.5) H41A(0.5)
 C45A(0.5) H45A(0.5)
3.a Ternary CH refined with riding coordinates:
 C26(H26), C20(H20), C29(H29), C23(H23)
3.b Aromatic/amide H refined with riding coordinates:
 C18(H18), C15(H15), C16(H16), C17(H17), C7(H7), C3(H3), C9(H9), C4(H4),
 C6(H6), C12(H12), C11(H11), C10(H10), C5(H5), C38(H38), C37(H37), C34(H34),
 C35(H35), C36(H36), C42A(H42A), C44A(H44A), C43A(H43A), C41A(H41A), C45A(H45A)
3.c Idealised Me refined as rotating group:
 C21(H21A,H21B,H21C), C28(H28A,H28B,H28C), C31(H31A,H31B,H31C), C30(H30A,H30B,
 H30C), C22(H22A,H22B,H22C), C27(H27A,H27B,H27C), C24(H24A,H24B,H24C), C25(H25A,
 H25B,H25C), C32(H32A,H32B,H32C), C39A(H39A,H39B,H39C)
;
_olex2_submission_special_instructions 'No special instructions were received'

loop_
_space_group_symop_operation_xyz
'x, y, z'
'-x, y+1/2, -z+1/2'
'-x, -y, -z'
'x, -y-1/2, z-1/2'

loop_
_atom_site_label
_atom_site_type_symbol
_atom_site_fract_x
_atom_site_fract_y
_atom_site_fract_z
_atom_site_U_iso_or_equiv
_atom_site_adp_type
_atom_site_occupancy
_atom_site_site_symmetry_order
_atom_site_calc_flag
_atom_site_refinement_flags_posn
_atom_site_refinement_flags_occupancy
_atom_site_disorder_assembly
_atom_site_disorder_group
Br1A Br 0.49000(2) 0.76807(2) 0.32402(2) 0.01722(8) Uani 0.9650(11) 1 d . P A 1
Co1 Co 0.31799(2) 0.67902(2) 0.26474(2) 0.01227(7) Uani 1 1 d . . . .
P1 P 0.25367(5) 0.62193(3) 0.33687(2) 0.01167(11) Uani 1 1 d . . . .
P3 P 0.37876(5) 0.54480(3) 0.24716(2) 0.01313(11) Uani 1 1 d . . . .
P2 P 0.14593(5) 0.75622(3) 0.24902(2) 0.01386(11) Uani 1 1 d . . . .
O1 O 0.3916(4) 0.7558(3) 0.16607(12) 0.0282(8) Uani 0.9650(11) 1 d . P A 1
C26 C 0.3251(2) 0.48797(14) 0.17696(9) 0.0193(4) Uani 1 1 d . . . .
H26 H 0.3534 0.4244 0.1824 0.023 Uiso 1 1 calc R . . .
C8 C 0.09161(18) 0.65365(13) 0.33564(8) 0.0137(4) Uani 1 1 d . . . .
C13 C 0.04743(19) 0.72369(13) 0.29836(9) 0.0155(4) Uani 1 1 d . . . .
C18 C 0.34632(19) 0.37258(14) 0.29370(9) 0.0177(4) Uani 1 1 d . . . .
H18 H 0.3844 0.3479 0.2649 0.021 Uiso 1 1 calc R . . .
C20 C 0.16956(19) 0.87952(13) 0.25795(9) 0.0186(4) Uani 1 1 d . . . .
H20 H 0.2459 0.8938 0.2427 0.022 Uiso 1 1 calc R . . .
C15 C 0.23443(19) 0.44373(13) 0.37809(8) 0.0160(4) Uani 1 1 d . . . .
H15 H 0.1967 0.4680 0.4072 0.019 Uiso 1 1 calc R . . .
C19 C 0.32505(18) 0.46480(13) 0.29494(8) 0.0140(4) Uani 1 1 d . . . .
C1 C 0.3598(3) 0.7231(2) 0.20375(14) 0.0191(6) Uani 0.9650(11) 1 d . P A 1
C16 C 0.25652(19) 0.35270(14) 0.37654(9) 0.0180(4) Uani 1 1 d . . . .
H16 H 0.2336 0.3145 0.4044 0.022 Uiso 1 1 calc R . . .
C21 C 0.2013(2) 0.90275(15) 0.32135(9) 0.0237(5) Uani 1 1 d . . . .
H21A H 0.1274 0.8940 0.3379 0.035 Uiso 1 1 calc GR . . .
H21B H 0.2280 0.9653 0.3260 0.035 Uiso 1 1 calc GR . . .
H21C H 0.2688 0.8639 0.3408 0.035 Uiso 1 1 calc GR . . .
C14 C 0.26752(17) 0.49997(13) 0.33698(8) 0.0129(4) Uani 1 1 d . . . .
C17 C 0.31205(19) 0.31727(13) 0.33427(9) 0.0184(4) Uani 1 1 d . . . .
H17 H 0.3266 0.2548 0.3332 0.022 Uiso 1 1 calc R . . .
C2 C 0.32605(18) 0.65066(13) 0.41095(8) 0.0149(4) Uani 1 1 d . . . .
C7 C 0.2793(2) 0.72015(14) 0.43901(9) 0.0218(5) Uani 1 1 d . . . .
H7 H 0.2098 0.7536 0.4195 0.026 Uiso 1 1 calc R . . .
C28 C 0.1836(2) 0.48565(16) 0.15975(10) 0.0262(5) Uani 1 1 d . . . .
H28A H 0.1485 0.4690 0.1928 0.039 Uiso 1 1 calc GR . . .
H28B H 0.1584 0.4417 0.1292 0.039 Uiso 1 1 calc GR . . .
H28C H 0.1527 0.5448 0.1461 0.039 Uiso 1 1 calc GR . . .
C31 C 0.6053(2) 0.51413(15) 0.32507(9) 0.0220(5) Uani 1 1 d . . . .
H31A H 0.5874 0.5692 0.3441 0.033 Uiso 1 1 calc GR . . .
H31B H 0.6958 0.5057 0.3309 0.033 Uiso 1 1 calc GR . . .
H31C H 0.5680 0.4632 0.3412 0.033 Uiso 1 1 calc GR . . .
C3 C 0.4300(2) 0.60438(14) 0.44012(9) 0.0200(4) Uani 1 1 d . . . .
H3 H 0.4649 0.5578 0.4213 0.024 Uiso 1 1 calc R . . .
C30 C 0.6188(2) 0.59430(15) 0.23502(10) 0.0234(5) Uani 1 1 d . . . .
H30A H 0.5851 0.5979 0.1938 0.035 Uiso 1 1 calc GR . . .
H30B H 0.7080 0.5801 0.2417 0.035 Uiso 1 1 calc GR . . .
H30C H 0.6071 0.6518 0.2528 0.035 Uiso 1 1 calc GR . . .
C29 C 0.54996(19) 0.52089(14) 0.26111(9) 0.0177(4) Uani 1 1 d . . . .
H29 H 0.5632 0.4626 0.2427 0.021 Uiso 1 1 calc R . . .
C9 C 0.0162(2) 0.61938(14) 0.37108(9) 0.0186(4) Uani 1 1 d . . . .
H9 H 0.0462 0.5724 0.3970 0.022 Uiso 1 1 calc R . . .
C22 C 0.0662(2) 0.94027(14) 0.22563(10) 0.0248(5) Uani 1 1 d . . . .
H22A H 0.0539 0.9283 0.1846 0.037 Uiso 1 1 calc GR . . .
H22B H 0.0902 1.0029 0.2331 0.037 Uiso 1 1 calc GR . . .
H22C H -0.0116 0.9285 0.2386 0.037 Uiso 1 1 calc GR . . .
C4 C 0.4832(2) 0.62537(16) 0.49618(10) 0.0259(5) Uani 1 1 d . . . .
H4 H 0.5541 0.5932 0.5156 0.031 Uiso 1 1 calc R . . .
C23 C 0.0284(2) 0.74457(15) 0.18094(9) 0.0207(5) Uani 1 1 d . . . .
H23 H -0.0335 0.7939 0.1801 0.025 Uiso 1 1 calc R . . .
C6 C 0.3328(2) 0.74121(16) 0.49522(10) 0.0267(5) Uani 1 1 d . . . .
H6 H 0.2999 0.7889 0.5139 0.032 Uiso 1 1 calc R . . .
C12 C -0.0714(2) 0.75889(15) 0.29706(9) 0.0207(5) Uani 1 1 d . . . .
H12 H -0.1010 0.8071 0.2721 0.025 Uiso 1 1 calc R . . .
C11 C -0.1459(2) 0.72400(15) 0.33174(10) 0.0232(5) Uani 1 1 d . . . .
H11 H -0.2268 0.7479 0.3305 0.028 Uiso 1 1 calc R . . .
C27 C 0.3806(3) 0.52522(19) 0.12823(10) 0.0367(6) Uani 1 1 d . . . .
H27A H 0.3639 0.5895 0.1245 0.055 Uiso 1 1 calc GR . . .
H27B H 0.3426 0.4951 0.0925 0.055 Uiso 1 1 calc GR . . .
H27C H 0.4709 0.5150 0.1364 0.055 Uiso 1 1 calc GR . . .
C10 C -0.1022(2) 0.65380(15) 0.36846(10) 0.0226(5) Uani 1 1 d . . . .
H10 H -0.1540 0.6292 0.3919 0.027 Uiso 1 1 calc R . . .
C24 C -0.0445(2) 0.65594(16) 0.17833(10) 0.0263(5) Uani 1 1 d . . . .
H24A H 0.0144 0.6063 0.1881 0.039 Uiso 1 1 calc GR . . .
H24B H -0.0940 0.6473 0.1397 0.039 Uiso 1 1 calc GR . . .
H24C H -0.1001 0.6580 0.2056 0.039 Uiso 1 1 calc GR . . .
C5 C 0.4337(2) 0.69290(16) 0.52398(9) 0.0246(5) Uani 1 1 d . . . .
H5 H 0.4689 0.7061 0.5628 0.030 Uiso 1 1 calc R . . .
C25 C 0.0865(2) 0.75664(17) 0.12920(10) 0.0286(5) Uani 1 1 d . . . .
H25A H 0.1325 0.8132 0.1325 0.043 Uiso 1 1 calc GR . . .
H25B H 0.0207 0.7575 0.0946 0.043 Uiso 1 1 calc GR . . .
H25C H 0.1439 0.7071 0.1271 0.043 Uiso 1 1 calc GR . . .
C38 C -0.2366(3) 0.68238(19) -0.03350(12) 0.0426(7) Uani 1 1 d . . . .
H38 H -0.2312 0.7293 -0.0597 0.051 Uiso 1 1 calc R . . .
C33 C -0.1284(3) 0.63662(19) -0.00822(12) 0.0441(7) Uani 1 1 d . . . .
C37 C -0.3507(3) 0.6615(2) -0.02159(12) 0.0459(7) Uani 1 1 d . . . .
H37 H -0.4230 0.6937 -0.0395 0.055 Uiso 1 1 calc R . . .
C34 C -0.1412(4) 0.5686(2) 0.02887(13) 0.0554(9) Uani 1 1 d . . . .
H34 H -0.0695 0.5357 0.0466 0.066 Uiso 1 1 calc R . . .
C35 C -0.2557(4) 0.5468(2) 0.04104(13) 0.0613(10) Uani 1 1 d . . . .
H35 H -0.2618 0.4992 0.0666 0.074 Uiso 1 1 calc R . . .
C36 C -0.3604(4) 0.5938(2) 0.01647(12) 0.0549(9) Uani 1 1 d . . . .
H36 H -0.4388 0.5798 0.0255 0.066 Uiso 1 1 calc R . . .
C32 C -0.0043(3) 0.6607(2) -0.02221(15) 0.0565(9) Uani 1 1 d . . . .
H32A H 0.0105 0.7249 -0.0165 0.085 Uiso 1 1 calc GR . . .
H32B H -0.0048 0.6453 -0.0621 0.085 Uiso 1 1 calc GR . . .
H32C H 0.0623 0.6274 0.0029 0.085 Uiso 1 1 calc GR . . .
Br1B Br 0.3810(13) 0.7578(11) 0.1865(5) 0.023(3) Uani 0.0350(11) 1 d . P A 2
C40A C 0.0851(6) 0.4972(4) 0.5092(2) 0.0292(12) Uani 0.5 1 d . P B -1
C42A C -0.1165(7) 0.4274(5) 0.4708(2) 0.0373(16) Uani 0.5 1 d . P B -1
H42A H -0.1647 0.3773 0.4549 0.045 Uiso 0.5 1 calc R P B -1
C44A C -0.1057(9) 0.5815(4) 0.5006(3) 0.0480(18) Uani 0.5 1 d . P B -1
H44A H -0.1445 0.6371 0.5049 0.058 Uiso 0.5 1 calc R P B -1
C43A C -0.1747(9) 0.5053(9) 0.4781(5) 0.041(3) Uani 0.5 1 d . P B -1
H43A H -0.2632 0.5087 0.4680 0.049 Uiso 0.5 1 calc R P B -1
C39A C 0.2253(8) 0.4917(11) 0.5256(6) 0.041(2) Uani 0.5 1 d . P B -1
H39A H 0.2514 0.4290 0.5254 0.061 Uiso 0.5 1 calc GR P B -1
H39B H 0.2536 0.5166 0.5640 0.061 Uiso 0.5 1 calc GR P B -1
H39C H 0.2620 0.5258 0.4982 0.061 Uiso 0.5 1 calc GR P B -1
C41A C 0.010(2) 0.4199(14) 0.4858(9) 0.027(3) Uani 0.5 1 d . P B -1
H41A H 0.0497 0.3647 0.4810 0.032 Uiso 0.5 1 calc R P B -1
C45A C 0.019(3) 0.5702(17) 0.5154(11) 0.059(9) Uani 0.5 1 d . P B -1
H45A H 0.0653 0.6203 0.5324 0.070 Uiso 0.5 1 calc R P B -1

loop_
_atom_site_aniso_label
_atom_site_aniso_U_11
_atom_site_aniso_U_22
_atom_site_aniso_U_33
_atom_site_aniso_U_23
_atom_site_aniso_U_13
_atom_site_aniso_U_12
Br1A 0.01608(12) 0.01723(12) 0.01814(12) -0.00109(8) 0.00304(8) -0.00465(8)
Co1 0.01208(14) 0.01253(14) 0.01223(13) 0.00171(10) 0.00259(10) 0.00084(10)
P1 0.0118(2) 0.0112(2) 0.0115(2) 0.00028(19) 0.00131(19) 0.00032(18)
P3 0.0127(3) 0.0134(2) 0.0133(2) -0.00087(19) 0.0025(2) 0.00014(19)
P2 0.0131(3) 0.0132(2) 0.0144(2) 0.00199(19) 0.0009(2) 0.00175(19)
O1 0.0270(13) 0.0369(14) 0.0210(17) 0.0073(14) 0.0057(14) -0.0030(9)
C26 0.0225(11) 0.0182(10) 0.0169(10) -0.0042(8) 0.0033(9) 0.0004(8)
C8 0.0119(10) 0.0137(9) 0.0148(9) -0.0039(8) 0.0011(8) -0.0016(7)
C13 0.0132(10) 0.0154(10) 0.0169(10) -0.0018(8) 0.0009(8) -0.0013(8)
C18 0.0146(10) 0.0182(10) 0.0186(10) -0.0040(8) -0.0006(8) 0.0000(8)
C20 0.0174(11) 0.0139(10) 0.0241(11) 0.0013(8) 0.0037(9) 0.0006(8)
C15 0.0151(10) 0.0176(10) 0.0143(10) 0.0010(8) 0.0006(8) 0.0000(8)
C19 0.0100(9) 0.0148(9) 0.0155(10) 0.0004(8) -0.0012(8) -0.0012(7)
C1 0.0147(13) 0.0213(15) 0.0197(15) -0.0011(12) -0.0003(10) 0.0008(11)
C16 0.0153(10) 0.0170(10) 0.0185(10) 0.0044(8) -0.0038(8) -0.0045(8)
C21 0.0260(12) 0.0181(11) 0.0260(12) -0.0024(9) 0.0033(10) -0.0016(9)
C14 0.0103(9) 0.0120(9) 0.0142(9) 0.0006(7) -0.0027(8) -0.0004(7)
C17 0.0175(11) 0.0093(9) 0.0255(11) 0.0001(8) -0.0023(9) -0.0004(8)
C2 0.0147(10) 0.0167(10) 0.0124(9) 0.0003(8) 0.0010(8) -0.0036(8)
C7 0.0218(11) 0.0215(11) 0.0195(11) -0.0034(9) -0.0019(9) 0.0041(9)
C28 0.0242(12) 0.0300(12) 0.0222(11) -0.0068(10) 0.0000(9) -0.0035(10)
C31 0.0152(11) 0.0242(11) 0.0247(11) -0.0005(9) -0.0006(9) -0.0009(9)
C3 0.0179(11) 0.0207(11) 0.0199(10) -0.0043(8) 0.0001(9) 0.0009(8)
C30 0.0155(11) 0.0275(12) 0.0287(12) 0.0003(10) 0.0081(9) -0.0023(9)
C29 0.0147(10) 0.0166(10) 0.0227(11) -0.0015(8) 0.0057(8) 0.0023(8)
C9 0.0206(11) 0.0152(10) 0.0206(10) -0.0013(8) 0.0055(9) -0.0034(8)
C22 0.0262(12) 0.0158(10) 0.0313(12) 0.0026(9) 0.0032(10) 0.0037(9)
C4 0.0215(12) 0.0289(12) 0.0221(11) -0.0023(9) -0.0076(9) 0.0032(9)
C23 0.0189(11) 0.0232(11) 0.0168(10) 0.0004(8) -0.0042(9) 0.0055(8)
C6 0.0273(13) 0.0302(13) 0.0223(12) -0.0107(10) 0.0044(10) -0.0007(10)
C12 0.0155(11) 0.0228(11) 0.0226(11) 0.0004(9) 0.0013(9) 0.0043(8)
C11 0.0125(10) 0.0276(12) 0.0296(12) -0.0051(10) 0.0047(9) -0.0008(9)
C27 0.0449(16) 0.0466(16) 0.0210(12) -0.0111(11) 0.0124(11) -0.0139(13)
C10 0.0193(11) 0.0231(11) 0.0284(12) -0.0055(9) 0.0117(9) -0.0072(9)
C24 0.0224(12) 0.0277(12) 0.0262(12) -0.0054(10) -0.0007(10) -0.0014(9)
C5 0.0244(12) 0.0335(13) 0.0140(10) -0.0038(9) -0.0005(9) -0.0070(10)
C25 0.0310(13) 0.0332(13) 0.0189(11) 0.0036(10) -0.0015(10) -0.0015(10)
C38 0.061(2) 0.0327(15) 0.0383(15) 0.0012(12) 0.0197(14) 0.0088(13)
C33 0.059(2) 0.0372(15) 0.0339(15) -0.0163(12) 0.0055(14) 0.0001(14)
C37 0.063(2) 0.0408(16) 0.0379(15) 0.0022(13) 0.0206(15) 0.0092(14)
C34 0.079(3) 0.0441(18) 0.0331(16) -0.0039(14) -0.0109(16) 0.0058(17)
C35 0.111(3) 0.0427(18) 0.0265(15) 0.0063(13) 0.0045(18) -0.011(2)
C36 0.085(3) 0.0529(19) 0.0312(15) -0.0068(14) 0.0235(17) -0.0119(18)
C32 0.060(2) 0.0505(19) 0.058(2) -0.0198(16) 0.0099(17) -0.0024(16)
Br1B 0.026(5) 0.021(5) 0.022(8) 0.001(6) 0.004(5) 0.002(4)
C40A 0.039(3) 0.034(3) 0.016(2) -0.001(2) 0.009(2) -0.019(3)
C42A 0.035(3) 0.055(4) 0.024(3) -0.004(3) 0.012(3) -0.010(3)
C44A 0.083(6) 0.037(4) 0.032(3) 0.009(3) 0.031(4) 0.020(4)
C43A 0.040(7) 0.061(5) 0.028(4) 0.009(4) 0.021(6) 0.011(7)
C39A 0.042(6) 0.063(5) 0.019(3) 0.006(3) 0.009(5) -0.016(5)
C41A 0.053(7) 0.011(4) 0.019(4) -0.003(3) 0.010(4) 0.004(4)
C45A 0.13(2) 0.028(7) 0.029(7) 0.002(5) 0.041(11) 0.006(9)

loop_
_atom_type_symbol
_atom_type_description
_atom_type_scat_dispersion_real
_atom_type_scat_dispersion_imag
_atom_type_scat_source
C C 0.0033 0.0016 'International Tables Vol C Tables 4.2.6.8 and 6.1.1.4'
H H 0.0000 0.0000 'International Tables Vol C Tables 4.2.6.8 and 6.1.1.4'
Br Br -0.2901 2.4595 'International Tables Vol C Tables 4.2.6.8 and 6.1.1.4'
Co Co 0.3494 0.9721 'International Tables Vol C Tables 4.2.6.8 and 6.1.1.4'
O O 0.0106 0.0060 'International Tables Vol C Tables 4.2.6.8 and 6.1.1.4'
P P 0.1023 0.0942 'International Tables Vol C Tables 4.2.6.8 and 6.1.1.4'

loop_
_geom_angle_atom_site_label_1
_geom_angle_atom_site_label_2
_geom_angle_atom_site_label_3
_geom_angle
P1 Co1 Br1A 95.073(17)
P1 Co1 P3 87.24(2)
P1 Co1 P2 86.35(2)
P1 Co1 Br1B 174.0(3)
P3 Co1 Br1A 112.092(18)
P3 Co1 Br1B 98.8(3)
P2 Co1 Br1A 109.889(18)
P2 Co1 P3 137.92(2)
P2 Co1 Br1B 88.9(3)
C1 Co1 Br1A 88.67(9)
C1 Co1 P1 176.05(9)
C1 Co1 P3 92.54(9)
C1 Co1 P2 91.19(9)
C8 P1 Co1 110.88(7)
C8 P1 C14 109.76(9)
C8 P1 C2 100.37(9)
C14 P1 Co1 110.72(7)
C14 P1 C2 102.27(9)
C2 P1 Co1 121.93(7)
C26 P3 Co1 122.70(7)
C26 P3 C29 101.12(10)
C19 P3 Co1 109.36(7)
C19 P3 C26 100.44(9)
C19 P3 C29 101.61(9)
C29 P3 Co1 118.38(7)
C13 P2 Co1 110.65(7)
C13 P2 C20 106.05(9)
C13 P2 C23 98.44(10)
C20 P2 Co1 114.19(7)
C23 P2 Co1 121.28(7)
C23 P2 C20 104.27(10)
P3 C26 H26 106.6
C28 C26 P3 111.70(15)
C28 C26 H26 106.6
C28 C26 C27 110.14(19)
C27 C26 P3 114.81(15)
C27 C26 H26 106.6
C13 C8 P1 114.38(15)
C9 C8 P1 125.88(16)
C9 C8 C13 119.52(18)
C8 C13 P2 116.16(15)
C8 C13 C12 119.75(19)
C12 C13 P2 123.83(16)
C19 C18 H18 119.9
C17 C18 H18 119.9
C17 C18 C19 120.27(19)
P2 C20 H20 106.0
C21 C20 P2 109.67(14)
C21 C20 H20 106.0
C21 C20 C22 111.15(18)
C22 C20 P2 117.23(15)
C22 C20 H20 106.0
C16 C15 H15 119.9
C16 C15 C14 120.12(19)
C14 C15 H15 119.9
C18 C19 P3 123.66(16)
C14 C19 P3 116.92(14)
C14 C19 C18 119.27(18)
O1 C1 Co1 175.7(3)
C15 C16 H16 120.0
C15 C16 C17 120.01(19)
C17 C16 H16 120.0
C20 C21 H21A 109.5
C20 C21 H21B 109.5
C20 C21 H21C 109.5
H21A C21 H21B 109.5
H21A C21 H21C 109.5
H21B C21 H21C 109.5
C15 C14 P1 124.62(15)
C19 C14 P1 115.13(14)
C19 C14 C15 120.03(18)
C18 C17 C16 120.29(19)
C18 C17 H17 119.9
C16 C17 H17 119.9
C7 C2 P1 120.76(16)
C7 C2 C3 118.30(18)
C3 C2 P1 120.93(15)
C2 C7 H7 119.6
C6 C7 C2 120.9(2)
C6 C7 H7 119.6
C26 C28 H28A 109.5
C26 C28 H28B 109.5
C26 C28 H28C 109.5
H28A C28 H28B 109.5
H28A C28 H28C 109.5
H28B C28 H28C 109.5
H31A C31 H31B 109.5
H31A C31 H31C 109.5
H31B C31 H31C 109.5
C29 C31 H31A 109.5
C29 C31 H31B 109.5
C29 C31 H31C 109.5
C2 C3 H3 119.6
C4 C3 C2 120.8(2)
C4 C3 H3 119.6
H30A C30 H30B 109.5
H30A C30 H30C 109.5
H30B C30 H30C 109.5
C29 C30 H30A 109.5
C29 C30 H30B 109.5
C29 C30 H30C 109.5
P3 C29 H29 108.6
C31 C29 P3 111.62(14)
C31 C29 C30 109.10(18)
C31 C29 H29 108.6
C30 C29 P3 110.35(14)
C30 C29 H29 108.6
C8 C9 H9 120.0
C10 C9 C8 120.0(2)
C10 C9 H9 120.0
C20 C22 H22A 109.5
C20 C22 H22B 109.5
C20 C22 H22C 109.5
H22A C22 H22B 109.5
H22A C22 H22C 109.5
H22B C22 H22C 109.5
C3 C4 H4 119.9
C5 C4 C3 120.3(2)
C5 C4 H4 119.9
P2 C23 H23 107.0
C24 C23 P2 111.98(15)
C24 C23 H23 107.0
C25 C23 P2 111.88(16)
C25 C23 H23 107.0
C25 C23 C24 111.71(19)
C7 C6 H6 120.0
C5 C6 C7 120.0(2)
C5 C6 H6 120.0
C13 C12 H12 119.8
C11 C12 C13 120.4(2)
C11 C12 H12 119.8
C12 C11 H11 120.1
C12 C11 C10 119.8(2)
C10 C11 H11 120.1
C26 C27 H27A 109.5
C26 C27 H27B 109.5
C26 C27 H27C 109.5
H27A C27 H27B 109.5
H27A C27 H27C 109.5
H27B C27 H27C 109.5
C9 C10 C11 120.5(2)
C9 C10 H10 119.7
C11 C10 H10 119.7
C23 C24 H24A 109.5
C23 C24 H24B 109.5
C23 C24 H24C 109.5
H24A C24 H24B 109.5
H24A C24 H24C 109.5
H24B C24 H24C 109.5
C4 C5 C6 119.8(2)
C4 C5 H5 120.1
C6 C5 H5 120.1
C23 C25 H25A 109.5
C23 C25 H25B 109.5
C23 C25 H25C 109.5
H25A C25 H25B 109.5
H25A C25 H25C 109.5
H25B C25 H25C 109.5
C33 C38 H38 119.1
C37 C38 H38 119.1
C37 C38 C33 121.8(3)
C38 C33 C32 120.7(3)
C34 C33 C38 117.0(3)
C34 C33 C32 122.3(3)
C38 C37 H37 120.0
C38 C37 C36 120.0(3)
C36 C37 H37 120.0
C33 C34 H34 119.1
C33 C34 C35 121.7(3)
C35 C34 H34 119.1
C34 C35 H35 119.9
C36 C35 C34 120.3(3)
C36 C35 H35 119.9
C37 C36 H36 120.4
C35 C36 C37 119.2(3)
C35 C36 H36 120.4
C33 C32 H32A 109.5
C33 C32 H32B 109.5
C33 C32 H32C 109.5
H32A C32 H32B 109.5
H32A C32 H32C 109.5
H32B C32 H32C 109.5
C41A C40A C39A 121.2(12)
C45A C40A C39A 124.3(16)
C45A C40A C41A 115(2)
C43A C42A H42A 119.5
C43A C42A C41A 121.0(11)
C41A C42A H42A 119.5
C43A C44A H44A 122.2
C45A C44A H44A 122.2
C45A C44A C43A 115.7(14)
C42A C43A C44A 120.9(8)
C42A C43A H43A 119.5
C44A C43A H43A 119.5
C40A C39A H39A 109.5
C40A C39A H39B 109.5
C40A C39A H39C 109.5
H39A C39A H39B 109.5
H39A C39A H39C 109.5
H39B C39A H39C 109.5
C40A C41A H41A 120.1
C42A C41A C40A 119.8(16)
C42A C41A H41A 120.1
C40A C45A C44A 128(2)
C40A C45A H45A 116.0
C44A C45A H45A 116.0

loop_
_geom_bond_atom_site_label_1
_geom_bond_atom_site_label_2
_geom_bond_distance
Br1A Co1 2.4977(3)
Co1 P1 2.1673(6)
Co1 P3 2.1836(6)
Co1 P2 2.1756(6)
Co1 C1 1.745(4)
Co1 Br1B 2.427(15)
P1 C8 1.831(2)
P1 C14 1.8312(19)
P1 C2 1.838(2)
P3 C26 1.866(2)
P3 C19 1.833(2)
P3 C29 1.869(2)
P2 C13 1.820(2)
P2 C20 1.869(2)
P2 C23 1.865(2)
O1 C1 1.141(5)
C26 H26 1.0000
C26 C28 1.520(3)
C26 C27 1.525(3)
C8 C13 1.397(3)
C8 C9 1.396(3)
C13 C12 1.398(3)
C18 H18 0.9500
C18 C19 1.401(3)
C18 C17 1.384(3)
C20 H20 1.0000
C20 C21 1.525(3)
C20 C22 1.532(3)
C15 H15 0.9500
C15 C16 1.385(3)
C15 C14 1.397(3)
C19 C14 1.394(3)
C16 H16 0.9500
C16 C17 1.387(3)
C21 H21A 0.9800
C21 H21B 0.9800
C21 H21C 0.9800
C17 H17 0.9500
C2 C7 1.391(3)
C2 C3 1.391(3)
C7 H7 0.9500
C7 C6 1.388(3)
C28 H28A 0.9800
C28 H28B 0.9800
C28 H28C 0.9800
C31 H31A 0.9800
C31 H31B 0.9800
C31 H31C 0.9800
C31 C29 1.529(3)
C3 H3 0.9500
C3 C4 1.384(3)
C30 H30A 0.9800
C30 H30B 0.9800
C30 H30C 0.9800
C30 C29 1.535(3)
C29 H29 1.0000
C9 H9 0.9500
C9 C10 1.384(3)
C22 H22A 0.9800
C22 H22B 0.9800
C22 H22C 0.9800
C4 H4 0.9500
C4 C5 1.380(3)
C23 H23 1.0000
C23 C24 1.542(3)
C23 C25 1.513(3)
C6 H6 0.9500
C6 C5 1.380(3)
C12 H12 0.9500
C12 C11 1.379(3)
C11 H11 0.9500
C11 C10 1.390(3)
C27 H27A 0.9800
C27 H27B 0.9800
C27 H27C 0.9800
C10 H10 0.9500
C24 H24A 0.9800
C24 H24B 0.9800
C24 H24C 0.9800
C5 H5 0.9500
C25 H25A 0.9800
C25 H25B 0.9800
C25 H25C 0.9800
C38 H38 0.9500
C38 C33 1.394(4)
C38 C37 1.372(4)
C33 C34 1.376(4)
C33 C32 1.508(5)
C37 H37 0.9500
C37 C36 1.381(4)
C34 H34 0.9500
C34 C35 1.382(5)
C35 H35 0.9500
C35 C36 1.370(5)
C36 H36 0.9500
C32 H32A 0.9800
C32 H32B 0.9800
C32 H32C 0.9800
C40A C39A 1.506(9)
C40A C41A 1.46(2)
C40A C45A 1.34(2)
C42A H42A 0.9500
C42A C43A 1.358(14)
C42A C41A 1.36(3)
C44A H44A 0.9500
C44A C43A 1.412(16)
C44A C45A 1.35(3)
C43A H43A 0.9500
C39A H39A 0.9800
C39A H39B 0.9800
C39A H39C 0.9800
C41A H41A 0.9500
C45A H45A 0.9500
